data_2228456
loop_
_publ_author_name
'Ee, Gwendoline Cheng Lian'
'Sim, Wei Chung'
'Kwong, Huey Chong'
'Mohamed Tahir, Mohamed Ibrahim'
'Silong, Sidik'

_publ_section_title
;
 1,3,6-Trihydroxy-7-methoxy-2,8-bis(3-methylbut-2-enyl)-9<i>H</i>-xanthen-9-one
;
_journal_coeditor_code KP2293
_journal_issue 12
_journal_name_full 'Acta Crystallographica Section E'
_journal_page_first o3362
_journal_page_last o3363
_journal_paper_doi 10.1107/S1600536810049123
_journal_volume 66
_journal_year 2010
_chemical_formula_iupac 'C24 H26 O6'
_chemical_formula_moiety 'C24 H26 O6'
_chemical_formula_sum 'C24 H26 O6'
_chemical_formula_weight 410.47
_chemical_melting_point 452
_chemical_name_common ?-mangostin
_chemical_name_systematic
;
1,3,6-Trihydroxy-7-methoxy-2,8-bis(3-methylbut-2-enyl)-9<i>H</i>-xanthen-9-one
;
_space_group_IT_number 60
_symmetry_cell_setting orthorhombic
_symmetry_space_group_name_Hall '-P 2n 2ab'
_symmetry_space_group_name_H-M 'P b c n'
_atom_sites_solution_hydrogens geom
_atom_sites_solution_primary direct
_cell_angle_alpha 90
_cell_angle_beta 90
_cell_angle_gamma 90
_cell_formula_units_Z 8
_cell_length_a 14.6818(3)
_cell_length_b 9.53505(19)
_cell_length_c 29.8893(6)
_cell_measurement_reflns_used 5947
_cell_measurement_temperature 150
_cell_measurement_theta_max 71.2341
_cell_measurement_theta_min 2.9545
_cell_volume 4184.25(15)
_computing_cell_refinement 'CrysAlis CCD (Oxford Diffraction, 2006)'
_computing_data_collection 'CrysAlis CCD (Oxford Diffraction, 2006)'
_computing_data_reduction 'CrysAlis RED (Oxford Diffraction, 2006)'
_computing_molecular_graphics 'Mercury (Macrae <i>et al.</i>, 2006)'
_computing_publication_material 'CRYSTALS (Betteridge <i>et al.</i>, 2003)'
_computing_structure_refinement 'CRYSTALS (Betteridge <i>et al.</i>, 2003)'
_computing_structure_solution 'SIR92 (Altomare <i>et al.</i>, 1994)'
_diffrn_ambient_temperature 150
_diffrn_measured_fraction_theta_full 0.997
_diffrn_measured_fraction_theta_max 0.990
_diffrn_measurement_device Area
_diffrn_measurement_device_type 'Oxford Diffraction Gemini E'
_diffrn_measurement_method \w/2\q
_diffrn_radiation_monochromator graphite
_diffrn_radiation_type 'Cu K\a'
_diffrn_radiation_wavelength 1.54184
_diffrn_reflns_av_R_equivalents 0.034
_diffrn_reflns_limit_h_max 17
_diffrn_reflns_limit_h_min -17
_diffrn_reflns_limit_k_max 11
_diffrn_reflns_limit_k_min -11
_diffrn_reflns_limit_l_max 29
_diffrn_reflns_limit_l_min -36
_diffrn_reflns_number 13773
_diffrn_reflns_theta_full 69.946
_diffrn_reflns_theta_max 71.373
_diffrn_reflns_theta_min 4.221
_diffrn_standards_decay_% 0
_diffrn_standards_interval_count 0
_diffrn_standards_interval_time 0
_diffrn_standards_number 0
_exptl_absorpt_coefficient_mu 0.765
_exptl_absorpt_correction_T_max 0.9699
_exptl_absorpt_correction_T_min 0.9264
_exptl_absorpt_correction_type multi-scan
_exptl_absorpt_process_details '(CrysAlis PRO; Oxford Diffraction, 2006)'
_exptl_crystal_colour yellow
_exptl_crystal_density_diffrn 1.303
_exptl_crystal_density_method 'not measured'
_exptl_crystal_description plate
_exptl_crystal_F_000 1744
_exptl_crystal_size_max 0.110
_exptl_crystal_size_mid 0.100
_exptl_crystal_size_min 0.040
_refine_diff_density_max 0.34
_refine_diff_density_min -0.27
_refine_ls_extinction_method None
_refine_ls_goodness_of_fit_ref 0.8745
_refine_ls_hydrogen_treatment constr
_refine_ls_matrix_type full
_refine_ls_number_parameters 271
_refine_ls_number_reflns 4018
_refine_ls_number_restraints 0
_refine_ls_R_factor_all 0.0587
_refine_ls_R_factor_gt 0.0406
_refine_ls_shift/su_max 0.0003346
_refine_ls_shift/su_mean 0.0000331
_refine_ls_structure_factor_coef Fsqd
_refine_ls_weighting_details
;
Method= Modified Sheldrick
w=1/[\s^2^(F^2^) + (0.08P)^2^ + 0.00P], where P=[max(Fo^2^,0) + 2Fc^2^]/3
;
_refine_ls_weighting_scheme calc
_refine_ls_wR_factor_all 0.113
_refine_ls_wR_factor_gt 0.1064
_refine_ls_wR_factor_ref 0.1130
_reflns_number_gt 2812
_reflns_number_total 4032
_reflns_threshold_expression I>2\s(I)
_cod_data_source_file kp2293.cif
_cod_data_source_block I
_cod_original_cell_volume 4184.24(14)
_cod_original_sg_symbol_H-M 'P b c n '
_cod_database_code 2228456
_cod_database_fobs_code 2228456

loop_
_symmetry_equiv_pos_as_xyz
x,y,z
-x,-y,-z
-x+1/2,y+1/2,z
x+1/2,-y+1/2,-z
x,-y,z+1/2
-x,y,-z+1/2
-x+1/2,-y+1/2,z+1/2
x+1/2,y+1/2,-z+1/2

loop_
_atom_site_type_symbol
_atom_site_label
_atom_site_fract_x
_atom_site_fract_y
_atom_site_fract_z
_atom_site_U_iso_or_equiv
_atom_site_adp_type
_atom_site_occupancy
_atom_site_disorder_assembly
_atom_site_disorder_group
O O1 0.87635(7) 0.30339(12) 0.25523(4) 0.0309 Uani 1.0000 . .
C C2 0.82099(10) 0.22222(17) 0.28118(5) 0.0276 Uani 1.0000 . .
C C3 0.72644(10) 0.23373(17) 0.27827(5) 0.0279 Uani 1.0000 . .
C C4 0.68351(10) 0.32642(17) 0.24630(5) 0.0285 Uani 1.0000 . .
O O5 0.59844(7) 0.32795(13) 0.24258(4) 0.0368 Uani 1.0000 . .
C C6 0.74439(10) 0.41346(17) 0.21923(5) 0.0274 Uani 1.0000 . .
C C7 0.83874(10) 0.39435(17) 0.22495(5) 0.0274 Uani 1.0000 . .
C C8 0.90312(10) 0.46582(18) 0.19999(6) 0.0307 Uani 1.0000 . .
C C9 0.87454(10) 0.55982(17) 0.16816(6) 0.0307 Uani 1.0000 . .
O O10 0.93348(7) 0.63408(13) 0.14256(4) 0.0361 Uani 1.0000 . .
C C11 0.78053(10) 0.58382(17) 0.16158(5) 0.0292 Uani 1.0000 . .
C C12 0.71573(10) 0.51369(18) 0.18686(5) 0.0286 Uani 1.0000 . .
C C13 0.61617(10) 0.55256(18) 0.17851(6) 0.0305 Uani 1.0000 . .
C C14 0.58048(10) 0.47960(19) 0.13754(6) 0.0329 Uani 1.0000 . .
C C15 0.54434(11) 0.5383(2) 0.10128(6) 0.0416 Uani 1.0000 . .
C C16 0.52901(15) 0.6929(3) 0.09490(8) 0.0574 Uani 1.0000 . .
C C17 0.51697(14) 0.4474(3) 0.06219(7) 0.0634 Uani 1.0000 . .
O O18 0.75300(8) 0.68622(13) 0.13202(4) 0.0356 Uani 1.0000 . .
C C19 0.76973(12) 0.6541(2) 0.08604(6) 0.0444 Uani 1.0000 . .
C C20 0.67452(10) 0.14669(17) 0.30706(5) 0.0291 Uani 1.0000 . .
O O21 0.58222(7) 0.15647(13) 0.30532(4) 0.0349 Uani 1.0000 . .
C C22 0.71415(10) 0.05261(18) 0.33651(5) 0.0302 Uani 1.0000 . .
C C23 0.65776(11) -0.03859(19) 0.36731(6) 0.0337 Uani 1.0000 . .
C C24 0.63628(11) 0.0336(2) 0.41077(6) 0.0370 Uani 1.0000 . .
C C25 0.65495(12) -0.0099(2) 0.45188(7) 0.0441 Uani 1.0000 . .
C C26 0.62764(17) 0.0757(3) 0.49190(8) 0.0589 Uani 1.0000 . .
C C27 0.7041(2) -0.1435(3) 0.46259(9) 0.0688 Uani 1.0000 . .
C C28 0.81001(11) 0.04585(18) 0.33691(6) 0.0309 Uani 1.0000 . .
C C29 0.86367(10) 0.12942(18) 0.30953(6) 0.0311 Uani 1.0000 . .
O O30 0.84808(8) -0.04872(13) 0.36537(4) 0.0388 Uani 1.0000 . .
H H81 0.9656 0.4502 0.2049 0.0363 Uiso 1.0000 . .
H H131 0.6130 0.6516 0.1755 0.0361 Uiso 1.0000 . .
H H132 0.5811 0.5267 0.2037 0.0360 Uiso 1.0000 . .
H H141 0.5857 0.3795 0.1381 0.0387 Uiso 1.0000 . .
H H161 0.5550 0.7236 0.0664 0.0850 Uiso 1.0000 . .
H H163 0.5558 0.7469 0.1192 0.0852 Uiso 1.0000 . .
H H162 0.4643 0.7120 0.0934 0.0857 Uiso 1.0000 . .
H H171 0.4551 0.4673 0.0536 0.0945 Uiso 1.0000 . .
H H173 0.5552 0.4712 0.0368 0.0938 Uiso 1.0000 . .
H H172 0.5250 0.3454 0.0687 0.0952 Uiso 1.0000 . .
H H191 0.7492 0.7303 0.0678 0.0666 Uiso 1.0000 . .
H H193 0.8329 0.6388 0.0802 0.0658 Uiso 1.0000 . .
H H192 0.7357 0.5710 0.0777 0.0666 Uiso 1.0000 . .
H H231 0.6891 -0.1275 0.3725 0.0390 Uiso 1.0000 . .
H H232 0.6016 -0.0609 0.3524 0.0393 Uiso 1.0000 . .
H H241 0.6065 0.1214 0.4085 0.0447 Uiso 1.0000 . .
H H261 0.6799 0.1001 0.5095 0.0886 Uiso 1.0000 . .
H H263 0.5951 0.1616 0.4833 0.0880 Uiso 1.0000 . .
H H262 0.5893 0.0198 0.5113 0.0878 Uiso 1.0000 . .
H H271 0.7562 -0.1207 0.4801 0.1025 Uiso 1.0000 . .
H H273 0.7216 -0.1943 0.4357 0.1020 Uiso 1.0000 . .
H H272 0.6645 -0.2019 0.4808 0.1027 Uiso 1.0000 . .
H H291 0.9267 0.1242 0.3103 0.0351 Uiso 1.0000 . .
H H211 0.5707 0.2133 0.2842 0.0526 Uiso 1.0000 . .
H H101 0.9842 0.6299 0.1553 0.0544 Uiso 1.0000 . .
H H301 0.9064 -0.0397 0.3648 0.0578 Uiso 1.0000 . .

loop_
_atom_site_aniso_label
_atom_site_aniso_U_11
_atom_site_aniso_U_22
_atom_site_aniso_U_33
_atom_site_aniso_U_12
_atom_site_aniso_U_13
_atom_site_aniso_U_23
O1 0.0172(5) 0.0397(6) 0.0357(6) 0.0002(4) 0.0001(4) 0.0033(5)
C2 0.0216(7) 0.0330(9) 0.0283(8) -0.0023(6) 0.0008(6) -0.0033(7)
C3 0.0220(7) 0.0323(8) 0.0295(8) -0.0012(6) -0.0005(6) -0.0042(7)
C4 0.0207(7) 0.0344(8) 0.0303(8) -0.0001(6) 0.0005(6) -0.0060(7)
O5 0.0177(5) 0.0478(7) 0.0447(7) -0.0010(5) -0.0011(5) 0.0055(6)
C6 0.0213(7) 0.0333(8) 0.0277(8) -0.0005(6) 0.0000(6) -0.0045(6)
C7 0.0215(7) 0.0320(8) 0.0288(8) 0.0007(6) -0.0009(6) -0.0023(7)
C8 0.0171(6) 0.0392(9) 0.0357(9) -0.0008(6) -0.0007(6) -0.0030(7)
C9 0.0242(7) 0.0370(9) 0.0309(8) -0.0037(6) 0.0018(6) -0.0036(7)
O10 0.0231(5) 0.0468(7) 0.0385(7) -0.0043(5) -0.0014(5) 0.0069(5)
C11 0.0255(7) 0.0330(8) 0.0290(8) 0.0002(6) -0.0016(6) -0.0030(7)
C12 0.0215(7) 0.0351(9) 0.0292(8) 0.0012(6) -0.0009(6) -0.0053(7)
C13 0.0209(7) 0.0373(9) 0.0335(8) 0.0041(6) -0.0001(6) 0.0011(7)
C14 0.0191(7) 0.0415(9) 0.0381(9) 0.0006(6) 0.0003(6) -0.0012(8)
C15 0.0220(7) 0.0669(13) 0.0358(9) 0.0017(7) -0.0005(7) 0.0024(9)
C16 0.0424(10) 0.0754(15) 0.0545(13) 0.0110(10) -0.0030(9) 0.0238(12)
C17 0.0384(10) 0.111(2) 0.0411(12) -0.0001(11) -0.0084(9) -0.0129(13)
O18 0.0296(5) 0.0420(6) 0.0351(6) 0.0015(5) -0.0008(5) 0.0037(5)
C19 0.0322(9) 0.0691(13) 0.0319(9) -0.0004(8) -0.0003(7) 0.0081(9)
C20 0.0205(7) 0.0361(8) 0.0309(8) -0.0021(6) 0.0009(6) -0.0076(7)
O21 0.0185(5) 0.0470(7) 0.0391(7) -0.0024(4) 0.0005(4) 0.0046(5)
C22 0.0272(7) 0.0342(9) 0.0292(8) -0.0025(6) 0.0003(6) -0.0042(7)
C23 0.0267(7) 0.0386(9) 0.0357(9) -0.0044(6) -0.0003(6) 0.0009(8)
C24 0.0295(8) 0.0401(10) 0.0413(10) -0.0016(7) 0.0025(7) 0.0018(8)
C25 0.0381(9) 0.0531(11) 0.0410(10) -0.0053(8) 0.0000(8) -0.0002(9)
C26 0.0679(14) 0.0683(15) 0.0405(11) -0.0041(11) 0.0055(10) -0.0038(11)
C27 0.0864(18) 0.0722(17) 0.0479(13) 0.0185(13) -0.0092(12) 0.0084(12)
C28 0.0278(7) 0.0343(9) 0.0305(8) 0.0011(6) -0.0035(6) -0.0018(7)
C29 0.0190(7) 0.0389(9) 0.0354(9) 0.0008(6) -0.0015(6) -0.0028(7)
O30 0.0273(5) 0.0451(7) 0.0439(7) 0.0007(5) -0.0033(5) 0.0092(6)

loop_
_atom_type_symbol
_atom_type_scat_dispersion_real
_atom_type_scat_dispersion_imag
_atom_type_scat_source
C 0.0181 0.0091 'International Tables Vol C 4.2.6.8 and 6.1.1.4'
H 0.0000 0.0000 'International Tables Vol C 4.2.6.8 and 6.1.1.4'
O 0.0492 0.0322 'International Tables Vol C 4.2.6.8 and 6.1.1.4'

loop_
_geom_angle_atom_site_label_1
_geom_angle_atom_site_label_2
_geom_angle_atom_site_label_3
_geom_angle_site_symmetry_1
_geom_angle_site_symmetry_2
_geom_angle_site_symmetry_3
_geom_angle
_geom_angle_publ_flag
C2 O1 C7 . . . 119.65(12) no
O1 C2 C3 . . . 120.84(14) no
O1 C2 C29 . . . 116.34(13) no
C3 C2 C29 . . . 122.82(15) no
C2 C3 C4 . . . 121.52(14) no
C2 C3 C20 . . . 116.82(14) no
C4 C3 C20 . . . 121.63(13) no
C3 C4 O5 . . . 119.99(14) no
C3 C4 C6 . . . 116.46(13) no
O5 C4 C6 . . . 123.55(15) no
C4 C6 C7 . . . 117.42(14) no
C4 C6 C12 . . . 125.15(13) no
C7 C6 C12 . . . 117.41(14) no
C6 C7 O1 . . . 123.98(14) no
C6 C7 C8 . . . 122.89(15) no
O1 C7 C8 . . . 113.13(13) no
C7 C8 C9 . . . 119.11(14) no
C7 C8 H81 . . . 120.3 no
C9 C8 H81 . . . 120.6 no
C8 C9 O10 . . . 122.51(14) no
C8 C9 C11 . . . 120.06(14) no
O10 C9 C11 . . . 117.42(15) no
C9 O10 H101 . . . 106.6 no
C9 C11 C12 . . . 121.07(15) no
C9 C11 O18 . . . 119.40(14) no
C12 C11 O18 . . . 119.33(13) no
C6 C12 C11 . . . 119.42(13) no
C6 C12 C13 . . . 123.81(14) no
C11 C12 C13 . . . 116.76(14) no
C12 C13 C14 . . . 110.75(13) no
C12 C13 H131 . . . 107.6 no
C14 C13 H131 . . . 111.4 no
C12 C13 H132 . . . 109.2 no
C14 C13 H132 . . . 109.7 no
H131 C13 H132 . . . 108.1 no
C13 C14 C15 . . . 127.45(17) no
C13 C14 H141 . . . 114.8 no
C15 C14 H141 . . . 117.7 no
C14 C15 C16 . . . 125.16(19) no
C14 C15 C17 . . . 119.7(2) no
C16 C15 C17 . . . 115.16(19) no
C15 C16 H161 . . . 110.2 no
C15 C16 H163 . . . 111.4 no
H161 C16 H163 . . . 109.5 no
C15 C16 H162 . . . 109.7 no
H161 C16 H162 . . . 106.6 no
H163 C16 H162 . . . 109.4 no
C15 C17 H171 . . . 110.1 no
C15 C17 H173 . . . 108.5 no
H171 C17 H173 . . . 107.0 no
C15 C17 H172 . . . 112.2 no
H171 C17 H172 . . . 110.8 no
H173 C17 H172 . . . 108.1 no
C11 O18 C19 . . . 114.47(14) no
O18 C19 H191 . . . 109.2 no
O18 C19 H193 . . . 112.0 no
H191 C19 H193 . . . 108.6 no
O18 C19 H192 . . . 109.6 no
H191 C19 H192 . . . 108.1 no
H193 C19 H192 . . . 109.2 no
C3 C20 O21 . . . 118.21(14) no
C3 C20 C22 . . . 122.61(14) no
O21 C20 C22 . . . 119.18(14) no
C20 O21 H211 . . . 105.7 no
C20 C22 C23 . . . 121.94(14) no
C20 C22 C28 . . . 117.05(15) no
C23 C22 C28 . . . 121.00(15) no
C22 C23 C24 . . . 112.16(14) no
C22 C23 H231 . . . 109.8 no
C24 C23 H231 . . . 111.0 no
C22 C23 H232 . . . 108.3 no
C24 C23 H232 . . . 108.8 no
H231 C23 H232 . . . 106.7 no
C23 C24 C25 . . . 127.89(18) no
C23 C24 H241 . . . 116.0 no
C25 C24 H241 . . . 116.1 no
C24 C25 C26 . . . 120.8(2) no
C24 C25 C27 . . . 124.3(2) no
C26 C25 C27 . . . 114.9(2) no
C25 C26 H261 . . . 110.8 no
C25 C26 H263 . . . 112.1 no
H261 C26 H263 . . . 109.3 no
C25 C26 H262 . . . 109.4 no
H261 C26 H262 . . . 105.7 no
H263 C26 H262 . . . 109.4 no
C25 C27 H271 . . . 108.1 no
C25 C27 H273 . . . 111.9 no
H271 C27 H273 . . . 110.9 no
C25 C27 H272 . . . 108.6 no
H271 C27 H272 . . . 107.7 no
H273 C27 H272 . . . 109.6 no
C22 C28 C29 . . . 122.40(15) no
C22 C28 O30 . . . 116.51(15) no
C29 C28 O30 . . . 121.09(14) no
C28 C29 C2 . . . 118.29(13) no
C28 C29 H291 . . . 121.4 no
C2 C29 H291 . . . 120.3 no
C28 O30 H301 . . . 109.3 no

loop_
_geom_bond_atom_site_label_1
_geom_bond_atom_site_label_2
_geom_bond_site_symmetry_1
_geom_bond_site_symmetry_2
_geom_bond_distance
_geom_bond_publ_flag
O1 C2 . . 1.3644(19) no
O1 C7 . . 1.370(2) no
C2 C3 . . 1.395(2) no
C2 C29 . . 1.376(2) no
C3 C4 . . 1.446(2) no
C3 C20 . . 1.418(2) no
C4 O5 . . 1.2540(19) no
C4 C6 . . 1.464(2) no
C6 C7 . . 1.408(2) no
C6 C12 . . 1.424(2) no
C7 C8 . . 1.384(2) no
C8 C9 . . 1.373(2) no
C8 H81 . . 0.941 no
C9 O10 . . 1.3550(19) no
C9 C11 . . 1.413(2) no
O10 H101 . . 0.837 no
C11 C12 . . 1.387(2) no
C11 O18 . . 1.377(2) no
C12 C13 . . 1.5284(19) no
C13 C14 . . 1.503(2) no
C13 H131 . . 0.950 no
C13 H132 . . 0.944 no
C14 C15 . . 1.330(3) no
C14 H141 . . 0.957 no
C15 C16 . . 1.503(3) no
C15 C17 . . 1.509(3) no
C16 H161 . . 0.979 no
C16 H163 . . 0.972 no
C16 H162 . . 0.968 no
C17 H171 . . 0.962 no
C17 H173 . . 0.972 no
C17 H172 . . 0.999 no
O18 C19 . . 1.429(2) no
C19 H191 . . 0.957 no
C19 H193 . . 0.954 no
C19 H192 . . 0.969 no
C20 O21 . . 1.3594(17) no
C20 C22 . . 1.385(2) no
O21 H211 . . 0.849 no
C22 C23 . . 1.513(2) no
C22 C28 . . 1.409(2) no
C23 C24 . . 1.503(3) no
C23 H231 . . 0.977 no
C23 H232 . . 0.961 no
C24 C25 . . 1.326(3) no
C24 H241 . . 0.947 no
C25 C26 . . 1.503(3) no
C25 C27 . . 1.499(3) no
C26 H261 . . 0.959 no
C26 H263 . . 0.982 no
C26 H262 . . 0.969 no
C27 H271 . . 0.952 no
C27 H273 . . 0.974 no
C27 H272 . . 0.972 no
C28 C29 . . 1.388(2) no
C28 O30 . . 1.360(2) no
C29 H291 . . 0.928 no
O30 H301 . . 0.860 no

loop_
_geom_hbond_atom_site_label_D
_geom_hbond_atom_site_label_H
_geom_hbond_atom_site_label_A
_geom_hbond_site_symmetry_D
_geom_hbond_site_symmetry_H
_geom_hbond_site_symmetry_A
_geom_hbond_distance_DH
_geom_hbond_distance_HA
_geom_hbond_distance_DA
_geom_hbond_angle_DHA
_geom_hbond_publ_flag
C13 H132 O5 . . . 0.94 2.24 2.885(3) 125 yes
C14 H141 O10 . . 3_645 0.96 2.36 3.304(3) 168 yes
O21 H211 C4 . . . 0.85 2.28 2.820(3) 122 no
O21 H211 O5 . . . 0.85 1.71 2.499(3) 155 yes
O10 H101 O21 . . 8_555 0.84 1.88 2.691(3) 164 yes
O30 H301 C14 . . 8_545 0.86 2.56 3.424(3) 178 no
O30 H301 C15 . . 8_545 0.86 2.38 3.160(3) 150 no
O30 H301 CgA . . . 0.86 2.38 3.227(3) 166 yes

loop_
_cod_related_entry_id
_cod_related_entry_database
_cod_related_entry_code
1 ChemSpider 4444969
